data_9007145
loop_
_publ_author_name
'Reece, J. J.'
'Redfern, S. A. T.'
'Welch, M. D.'
'Henderson, C. M. B.'
'McCammon, C. A.'

_publ_section_title
;
 Temperature-dependent Fe-Mn order-disorder behaviour in amphiboles
 Sample: BM40798, T = 550 C
 Locality: Langban, Sweden
;
_journal_name_full 'Physics and Chemistry of Minerals'
_journal_page_first 562
_journal_page_last 570
_journal_paper_doi 10.1007/s00269-002-0267-1
_journal_volume 29
_journal_year 2002
_chemical_formula_sum 'Ca0.1 Fe3.937 H2 Mg1.25 Mn1.901 O24 Si7.812'
_chemical_name_mineral Manganogrunerite
_space_group_IT_number 12
_symmetry_space_group_name_Hall '-C 2y'
_symmetry_space_group_name_H-M 'C 1 2/m 1'
_cell_angle_alpha 90
_cell_angle_beta 101.8916
_cell_angle_gamma 90
_cell_length_a 9.68373
_cell_length_b 18.3884
_cell_length_c 5.34604
_cell_formula_units_Z 2
_cell_volume 931.530
_diffrn_ambient_temperature 823.15
_exptl_crystal_density_diffrn 3.437
_cod_original_formula_sum 'Mn1.901 Fe3.937 Mg1.25 Ca.1 Si7.812 H2 O24'
_cod_database_code 9007145

loop_
_symmetry_equiv_pos_as_xyz
x,y,z
1/2+x,1/2+y,z
x,-y,z
1/2+x,1/2-y,z
-x,y,-z
1/2-x,1/2+y,-z
-x,-y,-z
1/2-x,1/2-y,-z

loop_
_atom_site_label
_atom_site_fract_x
_atom_site_fract_y
_atom_site_fract_z
_atom_site_occupancy
_atom_site_U_iso_or_equiv
MnM1 0.00000 0.08800 0.50000 0.19500 0.01976
FeM1 0.00000 0.08800 0.50000 0.65200 0.01976
MgM1 0.00000 0.08800 0.50000 0.15300 0.01976
MnM2 0.00000 0.17940 0.00000 0.23600 0.00760
FeM2 0.00000 0.17940 0.00000 0.38700 0.00760
MgM2 0.00000 0.17940 0.00000 0.37700 0.00760
MnM3 0.00000 0.00000 0.00000 0.11500 0.03888
FeM3 0.00000 0.00000 0.00000 0.69500 0.03888
MgM3 0.00000 0.00000 0.00000 0.19000 0.03888
MnM4 0.00000 0.25680 0.50000 0.46200 0.06333
CaM4 0.00000 0.25680 0.50000 0.05000 0.06333
FeM4 0.00000 0.25680 0.50000 0.48800 0.06333
SiT1 0.28210 0.08390 0.26580 0.95300 0.01710
FeT1 0.28210 0.08390 0.26580 0.04700 0.01710
SiT2 0.30010 0.16630 0.78520 1.00000 0.01469
H1 0.19340 0.00000 0.69500 1.00000 0.16591
O1 0.11230 0.08850 0.20810 1.00000 0.02026
O2 0.12500 0.17400 0.71080 1.00000 0.02090
O3 0.11380 0.00000 0.71260 1.00000 0.01988
O4 0.37690 0.24070 0.76720 1.00000 0.02444
O5 0.34650 0.12720 0.05430 1.00000 0.02495
O6 0.34730 0.12100 0.55230 1.00000 0.02685
O7 0.33400 0.00000 0.27000 1.00000 0.02457
